data_4516203
loop_
_publ_author_name
'Dutta, Sumit Kumar'
'Dutta, Anirban'
'Das Adhikari, Samrat'
'Pradhan, Narayan'

_publ_section_title
;
 Doping Mn2+ in Single-Crystalline Layered Perovskite Microcrystals
;
_journal_issue 1
_journal_name_full 'ACS Energy Letters'
_journal_page_first 343
_journal_paper_doi 10.1021/acsenergylett.8b02349
_journal_volume 4
_journal_year 2018
_chemical_formula_moiety 'I2 Pb0.5, C4 H12 N'
_chemical_formula_sum 'C4 H12 I2 N Pb0.5'
_chemical_formula_weight 431.54
_space_group_crystal_system orthorhombic
_space_group_IT_number 61
_space_group_name_Hall '-P 2ac 2ab'
_space_group_name_H-M_alt 'P b c a'
_atom_sites_solution_hydrogens geom
_atom_sites_solution_primary dual
_audit_creation_date 2018-09-25
_audit_creation_method
;
Olex2 1.2
(compiled 2018.05.29 svn.r3508 for OlexSys, GUI svn.r5506)
;
_cell_angle_alpha 90
_cell_angle_beta 90
_cell_angle_gamma 90
_cell_formula_units_Z 8
_cell_length_a 8.477(4)
_cell_length_b 9.052(4)
_cell_length_c 26.186(11)
_cell_measurement_reflns_used 6645
_cell_measurement_temperature 109(2)
_cell_measurement_theta_max 24.96
_cell_measurement_theta_min 2.85
_cell_volume 2009.4(15)
_computing_cell_refinement 'SAINT V8.38A (?, 2016)'
_computing_data_reduction 'SAINT V8.38A (?, 2016)'
_computing_molecular_graphics 'Olex2 (Dolomanov et al., 2009)'
_computing_publication_material 'Olex2 (Dolomanov et al., 2009)'
_computing_structure_refinement 'ShelXL (Sheldrick, 2015)'
_computing_structure_solution 'XT (Sheldrick, 2015)'
_diffrn_ambient_temperature 109.05
_diffrn_measured_fraction_theta_full 0.975
_diffrn_measured_fraction_theta_max 0.909
_diffrn_measurement_device_type 'Bruker APEX-II CCD'
_diffrn_measurement_method '\f and \w scans'
_diffrn_radiation_type MoK\a
_diffrn_radiation_wavelength 0.71073
_diffrn_reflns_av_R_equivalents 0.1811
_diffrn_reflns_av_unetI/netI 0.1073
_diffrn_reflns_Laue_measured_fraction_full 0.975
_diffrn_reflns_Laue_measured_fraction_max 0.909
_diffrn_reflns_limit_h_max 10
_diffrn_reflns_limit_h_min -10
_diffrn_reflns_limit_k_max 10
_diffrn_reflns_limit_k_min -10
_diffrn_reflns_limit_l_max 31
_diffrn_reflns_limit_l_min -27
_diffrn_reflns_number 10524
_diffrn_reflns_point_group_measured_fraction_full 0.975
_diffrn_reflns_point_group_measured_fraction_max 0.909
_diffrn_reflns_theta_full 25.242
_diffrn_reflns_theta_max 26.009
_diffrn_reflns_theta_min 2.863
_diffrn_standards_number 0
_exptl_absorpt_coefficient_mu 14.525
_exptl_absorpt_correction_T_max 0.7452
_exptl_absorpt_correction_T_min 0.3649
_exptl_absorpt_correction_type multi-scan
_exptl_absorpt_process_details
;
SADABS-2016/2 (Bruker,2016/2) was used for absorption correction.
wR2(int) was 0.1512 before and 0.0849 after correction.
The Ratio of minimum to maximum transmission is 0.4897.
The \l/2 correction factor is Not present.
;
_exptl_crystal_colour yellow
_exptl_crystal_density_diffrn 2.853
_exptl_crystal_description block
_exptl_crystal_F_000 1520
_refine_diff_density_max 3.003
_refine_diff_density_min -2.724
_refine_diff_density_rms 0.545
_refine_ls_extinction_coef 0.0004(2)
_refine_ls_extinction_expression Fc^*^=kFc[1+0.001xFc^2^\l^3^/sin(2\q)]^-1/4^
_refine_ls_extinction_method SHELXL
_refine_ls_goodness_of_fit_ref 1.121
_refine_ls_hydrogen_treatment constr
_refine_ls_matrix_type full
_refine_ls_number_parameters 61
_refine_ls_number_reflns 1801
_refine_ls_number_restraints 0
_refine_ls_restrained_S_all 1.121
_refine_ls_R_factor_all 0.1003
_refine_ls_R_factor_gt 0.0789
_refine_ls_shift/su_max 0.000
_refine_ls_shift/su_mean 0.000
_refine_ls_structure_factor_coef Fsqd
_refine_ls_weighting_details 'w=1/[\s^2^(Fo^2^)+(0.1075P)^2^+64.6701P] where P=(Fo^2^+2Fc^2^)/3'
_refine_ls_weighting_scheme calc
_refine_ls_wR_factor_gt 0.1962
_refine_ls_wR_factor_ref 0.2066
_reflns_Friedel_coverage 0.000
_reflns_number_gt 1473
_reflns_number_total 1801
_reflns_threshold_expression 'I > 2\s(I)'
_cod_data_source_file nz8b02349_si_007.cif
_cod_data_source_block mo_sumitmatsc240918_0m
_cod_original_formula_sum 'C4 H12 I2 N Pb0.50'
_cod_database_code 4516203
_shelxl_version_number 2014-3
_shelx_space_group_comment
;
The symmetry employed for this shelxl refinement is uniquely defined
by the following loop, which should always be used as a source of
symmetry information in preference to the above space-group names.
They are only intended as comments.
;
_olex2_refinement_description
;
1. Fixed Uiso
 At 1.2 times of:
  All C(H,H) groups, All N(H,H,H) groups
 At 1.5 times of:
  All C(H,H,H) groups
2. Uiso/Uaniso restraints and constraints
Uanis(I03) = Uanis(I02)
Uanis(C007) = Uanis(C1)
3.a Secondary CH2 refined with riding coordinates:
 C005(H00D,H00E), C006(H00F,H00G), C1(H1A,H1B)
3.b Idealised Me refined as rotating group:
 N004(H00A,H00B,H00C), C007(H00H,H00I,H00J)
;
_olex2_submission_special_instructions 'No special instructions were received'

loop_
_space_group_symop_operation_xyz
'x, y, z'
'-x+1/2, -y, z+1/2'
'-x, y+1/2, -z+1/2'
'x+1/2, -y+1/2, -z'
'-x, -y, -z'
'x-1/2, y, -z-1/2'
'x, -y-1/2, z-1/2'
'-x-1/2, y-1/2, z'

loop_
_atom_site_label
_atom_site_type_symbol
_atom_site_fract_x
_atom_site_fract_y
_atom_site_fract_z
_atom_site_U_iso_or_equiv
_atom_site_adp_type
_atom_site_occupancy
_atom_site_site_symmetry_order
_atom_site_calc_flag
_atom_site_refinement_flags_posn
_atom_site_refinement_flags_adp
_atom_site_refinement_flags_occupancy
Pb01 Pb 0.0000 0.5000 0.5000 0.0200(4) Uani 1 2 d S T P
I02 I 0.30337(14) 0.70247(14) 0.47678(4) 0.0253(4) Uani 1 1 d . . .
I03 I 0.07788(15) 0.47050(14) 0.61865(5) 0.0253(4) Uani 1 1 d . . .
N004 N 0.4849(19) 0.574(2) 0.5981(7) 0.032(4) Uani 1 1 d . . .
H00A H 0.5087 0.5032 0.5746 0.039 Uiso 1 1 calc GR . .
H00B H 0.5015 0.6648 0.5843 0.039 Uiso 1 1 calc GR . .
H00C H 0.3819 0.5651 0.6074 0.039 Uiso 1 1 calc GR . .
C005 C 0.585(2) 0.555(2) 0.6426(7) 0.023(4) Uani 1 1 d . . .
H00D H 0.5682 0.6395 0.6662 0.027 Uiso 1 1 calc R . .
H00E H 0.6966 0.5558 0.6319 0.027 Uiso 1 1 calc R . .
C006 C 0.549(2) 0.413(3) 0.6702(8) 0.029(4) Uani 1 1 d . . .
H00F H 0.4380 0.4153 0.6818 0.035 Uiso 1 1 calc R . .
H00G H 0.5597 0.3302 0.6457 0.035 Uiso 1 1 calc R . .
C007 C 0.608(3) 0.235(2) 0.7430(8) 0.033(3) Uani 1 1 d . . .
H00H H 0.6269 0.1514 0.7199 0.049 Uiso 1 1 calc GR . .
H00I H 0.4960 0.2373 0.7524 0.049 Uiso 1 1 calc GR . .
H00J H 0.6721 0.2230 0.7738 0.049 Uiso 1 1 calc GR . .
C1 C 0.653(3) 0.382(2) 0.7155(8) 0.033(3) Uani 1 1 d . . .
H1A H 0.6445 0.4652 0.7401 0.039 Uiso 1 1 calc R . .
H1B H 0.7645 0.3768 0.7041 0.039 Uiso 1 1 calc R . .

loop_
_atom_site_aniso_label
_atom_site_aniso_U_11
_atom_site_aniso_U_22
_atom_site_aniso_U_33
_atom_site_aniso_U_23
_atom_site_aniso_U_13
_atom_site_aniso_U_12
Pb01 0.0194(7) 0.0168(6) 0.0238(6) 0.0013(4) 0.0005(4) 0.0001(4)
I02 0.0236(6) 0.0243(6) 0.0281(6) 0.0000(3) -0.0007(3) -0.0044(3)
I03 0.0236(6) 0.0243(6) 0.0281(6) 0.0000(3) -0.0007(3) -0.0044(3)
N004 0.021(10) 0.030(10) 0.046(11) 0.000(9) 0.007(7) -0.005(7)
C005 0.014(9) 0.022(10) 0.032(10) -0.005(8) -0.001(7) 0.005(7)
C006 0.010(9) 0.037(12) 0.040(11) -0.007(10) 0.000(8) -0.002(8)
C007 0.037(9) 0.028(7) 0.033(7) 0.004(6) 0.002(6) 0.011(7)
C1 0.037(9) 0.028(7) 0.033(7) 0.004(6) 0.002(6) 0.011(7)

loop_
_atom_type_symbol
_atom_type_description
_atom_type_scat_dispersion_real
_atom_type_scat_dispersion_imag
_atom_type_scat_source
C C 0.0033 0.0016 'International Tables Vol C Tables 4.2.6.8 and 6.1.1.4'
H H 0.0000 0.0000 'International Tables Vol C Tables 4.2.6.8 and 6.1.1.4'
I I -0.4742 1.8119 'International Tables Vol C Tables 4.2.6.8 and 6.1.1.4'
N N 0.0061 0.0033 'International Tables Vol C Tables 4.2.6.8 and 6.1.1.4'
Pb Pb -3.3944 10.1111 'International Tables Vol C Tables 4.2.6.8 and 6.1.1.4'

loop_
_geom_angle_atom_site_label_1
_geom_angle_atom_site_label_2
_geom_angle_atom_site_label_3
_geom_angle
_geom_angle_site_symmetry_1
_geom_angle_site_symmetry_3
I02 Pb01 I02 180.0 . 5_566
I02 Pb01 I02 91.54(3) 5_566 4_466
I02 Pb01 I02 88.45(3) . 4_466
I02 Pb01 I02 91.55(3) . 8_655
I02 Pb01 I02 180.00(4) 4_466 8_655
I02 Pb01 I02 88.46(3) 5_566 8_655
I03 Pb01 I02 86.19(3) . 5_566
I03 Pb01 I02 86.19(3) 5_566 .
I03 Pb01 I02 90.39(3) . 8_655
I03 Pb01 I02 93.81(3) 5_566 5_566
I03 Pb01 I02 93.81(3) . .
I03 Pb01 I02 89.61(3) . 4_466
I03 Pb01 I02 90.39(3) 5_566 4_466
I03 Pb01 I02 89.61(3) 5_566 8_655
I03 Pb01 I03 180.0 . 5_566
Pb01 I02 Pb01 148.60(4) . 4_566
H00A N004 H00B 109.5 . .
H00A N004 H00C 109.5 . .
H00B N004 H00C 109.5 . .
C005 N004 H00A 109.5 . .
C005 N004 H00B 109.5 . .
C005 N004 H00C 109.5 . .
N004 C005 H00D 109.3 . .
N004 C005 H00E 109.3 . .
N004 C005 C006 111.5(16) . .
H00D C005 H00E 108.0 . .
C006 C005 H00D 109.3 . .
C006 C005 H00E 109.3 . .
C005 C006 H00F 108.6 . .
C005 C006 H00G 108.6 . .
H00F C006 H00G 107.6 . .
C1 C006 C005 114.6(18) . .
C1 C006 H00F 108.6 . .
C1 C006 H00G 108.6 . .
H00H C007 H00I 109.5 . .
H00H C007 H00J 109.5 . .
H00I C007 H00J 109.5 . .
C1 C007 H00H 109.5 . .
C1 C007 H00I 109.5 . .
C1 C007 H00J 109.5 . .
C006 C1 C007 112.0(19) . .
C006 C1 H1A 109.2 . .
C006 C1 H1B 109.2 . .
C007 C1 H1A 109.2 . .
C007 C1 H1B 109.2 . .
H1A C1 H1B 107.9 . .

loop_
_geom_bond_atom_site_label_1
_geom_bond_atom_site_label_2
_geom_bond_distance
_geom_bond_site_symmetry_2
Pb01 I02 3.2251(16) 8_655
Pb01 I02 3.2251(16) 4_466
Pb01 I02 3.2160(16) 5_566
Pb01 I02 3.2160(16) .
Pb01 I03 3.1876(18) .
Pb01 I03 3.1876(18) 5_566
I02 Pb01 3.2251(16) 4_566
N004 H00A 0.9100 .
N004 H00B 0.9100 .
N004 H00C 0.9100 .
N004 C005 1.45(3) .
C005 H00D 0.9900 .
C005 H00E 0.9900 .
C005 C006 1.51(3) .
C006 H00F 0.9900 .
C006 H00G 0.9900 .
C006 C1 1.51(3) .
C007 H00H 0.9800 .
C007 H00I 0.9800 .
C007 H00J 0.9800 .
C007 C1 1.57(3) .
C1 H1A 0.9900 .
C1 H1B 0.9900 .
